data_9007618
loop_
_publ_author_name
'Kniep, R.'
'Mootz, D.'
'Vegas, A.'

_publ_section_title
;
 Variscite
;
_journal_name_full 'Acta Crystallographica, Section B'
_journal_page_first 263
_journal_page_last 265
_journal_paper_doi 10.1107/S056774087700329X
_journal_volume 33
_journal_year 1977
_chemical_compound_source 'Montgomery County, Arkansas, USA'
_chemical_formula_sum 'Al H4 O6 P'
_chemical_name_mineral Variscite
_space_group_IT_number 61
_symmetry_space_group_name_Hall '-P 2ac 2ab'
_symmetry_space_group_name_H-M 'P b c a'
_cell_angle_alpha 90
_cell_angle_beta 90
_cell_angle_gamma 90
_cell_formula_units_Z 8
_cell_length_a 9.822
_cell_length_b 8.561
_cell_length_c 9.630
_cell_volume 809.750
_database_code_amcsd 0009582
_exptl_crystal_density_diffrn 2.592
_cod_original_formula_sum 'Al P O6 H4'
_cod_database_code 9007618

loop_
_space_group_symop_operation_xyz
x,y,z
x,1/2-y,1/2+z
-x,1/2+y,1/2-z
1/2-x,1/2+y,z
1/2+x,1/2-y,-z
1/2+x,y,1/2-z
1/2-x,-y,1/2+z
-x,-y,-z

loop_
_atom_site_aniso_label
_atom_site_aniso_U_11
_atom_site_aniso_U_22
_atom_site_aniso_U_33
_atom_site_aniso_U_12
_atom_site_aniso_U_13
_atom_site_aniso_U_23
Al 0.00557 0.00633 0.00545 -0.00013 -0.00012 -0.00063
P 0.00519 0.00557 0.00481 -0.00025 0.00012 0.00013
O1 0.01089 0.00633 0.00772 -0.00190 0.00139 -0.00241
O2 0.00709 0.01203 0.00925 0.00241 0.00089 0.00329
O3 0.00696 0.00937 0.00899 -0.00038 0.00215 0.00279
O4 0.01039 0.00747 0.00583 -0.00025 0.00000 0.00101
OW1 0.01444 0.01469 0.00810 0.00380 -0.00127 -0.00089
OW2 0.00899 0.00988 0.01203 -0.00152 -0.00101 0.00203

loop_
_atom_site_label
_atom_site_fract_x
_atom_site_fract_y
_atom_site_fract_z
_atom_site_U_iso_or_equiv
_atom_site_type_symbol
_atom_site_attached_hydrogens
Al 0.13389 0.15500 0.16841 ? Al 0
P 0.14779 0.46844 0.35284 ? P 0
O1 0.11180 0.29870 0.31525 ? O 0
O2 0.04030 0.58186 0.29453 ? O 0
O3 0.28545 0.51247 0.29006 ? O 0
O4 0.14997 0.47916 0.51224 ? O 0
OW1 0.06041 0.32564 0.05460 ? O 0
OW2 0.30726 0.23597 0.11499 ? O 0
H11 0.06300 0.31000 -0.02800 0.04813 H 0
H12 -0.01200 0.37100 0.06800 0.05066 H 0
H21 0.36200 0.20100 0.16800 0.02533 H 0
H22 0.31400 0.33400 0.08500 0.05953 H 0

loop_
_cod_changelog_entry_id
_cod_changelog_entry_author
_cod_changelog_entry_date
_cod_changelog_entry_text
1
;cod-tools version 3.8.0
Id: cif_guess_AMCSD_atom_types 9574 2023-05-10 09:00:05Z saulius
;
2023-05-10T18:50:56+03:00
;Derived atom types and hydrogen counts
from atom names that follow the AMCSD naming convention
(Wat == water, O-H == hydroxyl).
;

loop_
_cod_related_entry_id
_cod_related_entry_database
_cod_related_entry_code
1 AMCSD 0009582
